data_2223045
loop_
_publ_author_name
'Yu, Seung Man'
'Shin, Dong Hoon'
'Kim, Pan-Gi'
'Kim, Cheal'
'Kim, Youngmee'

_publ_section_title
<i>catena</i>-Poly[[bis(2-hydroxy-2-phenylacetato-\k^2^<i>O</i>^1^,<i>O</i>^2^)zinc(II)]-\m-1,2-di-4-pyridylethane-\k^2^<i>N</i>:<i>N</i>']
_journal_coeditor_code DN2478
_journal_issue 9
_journal_name_full 'Acta Crystallographica Section E'
_journal_page_first m1045
_journal_page_last m1046
_journal_paper_doi 10.1107/S1600536809030281
_journal_volume 65
_journal_year 2009
_chemical_formula_iupac '[Zn (C8 H6 O3)2 (C12 H12 N2)]'
_chemical_formula_moiety 'C28 H26 N2 O6 Zn'
_chemical_formula_sum 'C28 H26 N2 O6 Zn'
_chemical_formula_weight 551.90
_chemical_name_systematic
;
<i>catena</i>-Poly[[bis(2-hydroxy-2-phenylacetato-
\k^2^<i>O</i>^1^,<i>O</i>^2^)zinc(II)]-
\m-1,2-di-4-pyridylethane-\k^2^<i>N</i>:<i>N</i>']
;
_space_group_IT_number 178
_symmetry_cell_setting hexagonal
_symmetry_space_group_name_Hall 'P 61 2 (0 0 5)'
_symmetry_space_group_name_H-M 'P 61 2 2'
_atom_sites_solution_hydrogens geom
_atom_sites_solution_primary direct
_atom_sites_solution_secondary difmap
_audit_creation_method SHELXTL
_cell_angle_alpha 90.0
_cell_angle_beta 90.0
_cell_angle_gamma 120.0
_cell_formula_units_Z 6
_cell_length_a 11.1360(6)
_cell_length_b 11.1360(6)
_cell_length_c 33.110(3)
_cell_measurement_reflns_used 1751
_cell_measurement_temperature 293(2)
_cell_measurement_theta_max 18.91
_cell_measurement_theta_min 2.20
_cell_volume 3555.9(4)
_computing_cell_refinement 'SAINT (Bruker, 1997)'
_computing_data_collection 'SMART (Bruker, 1997)'
_computing_data_reduction 'SAINT (Bruker, 1997)'
_computing_molecular_graphics 'PLATON (Spek, 2009)'
_computing_publication_material 'SHELXL97 (Sheldrick, 2008)'
_computing_structure_refinement 'SHELXL97 (Sheldrick, 2008)'
_computing_structure_solution 'SHELXS97 (Sheldrick, 2008)'
_diffrn_ambient_temperature 293(2)
_diffrn_measured_fraction_theta_full 1.000
_diffrn_measured_fraction_theta_max 1.000
_diffrn_measurement_device_type 'Bruker SMART CCD'
_diffrn_measurement_method '\f and \w'
_diffrn_radiation_monochromator graphite
_diffrn_radiation_source 'fine-focus sealed tube'
_diffrn_radiation_type MoK\a
_diffrn_radiation_wavelength 0.71073
_diffrn_reflns_av_R_equivalents 0.0765
_diffrn_reflns_av_sigmaI/netI 0.0558
_diffrn_reflns_limit_h_max 13
_diffrn_reflns_limit_h_min -13
_diffrn_reflns_limit_k_max 13
_diffrn_reflns_limit_k_min -11
_diffrn_reflns_limit_l_max 28
_diffrn_reflns_limit_l_min -40
_diffrn_reflns_number 17715
_diffrn_reflns_theta_full 26.00
_diffrn_reflns_theta_max 26.00
_diffrn_reflns_theta_min 2.11
_exptl_absorpt_coefficient_mu 1.085
_exptl_absorpt_correction_T_max 0.944
_exptl_absorpt_correction_T_min 0.933
_exptl_absorpt_correction_type multi-scan
_exptl_absorpt_process_details '(SADABS; Bruker, 1997)'
_exptl_crystal_colour colorless
_exptl_crystal_density_diffrn 1.546
_exptl_crystal_density_method 'not measured'
_exptl_crystal_description rod
_exptl_crystal_F_000 1716
_exptl_crystal_size_max 0.10
_exptl_crystal_size_mid 0.05
_exptl_crystal_size_min 0.05
_refine_diff_density_max 0.217
_refine_diff_density_min -0.206
_refine_ls_abs_structure_details 'Flack (1983), 870 Friedel pairs'
_refine_ls_abs_structure_Flack -0.002(16)
_refine_ls_extinction_method none
_refine_ls_goodness_of_fit_ref 1.043
_refine_ls_hydrogen_treatment constr
_refine_ls_matrix_type full
_refine_ls_number_parameters 168
_refine_ls_number_reflns 2347
_refine_ls_number_restraints 1
_refine_ls_restrained_S_all 1.043
_refine_ls_R_factor_all 0.0418
_refine_ls_R_factor_gt 0.0321
_refine_ls_shift/su_max 0.000
_refine_ls_shift/su_mean 0.000
_refine_ls_structure_factor_coef Fsqd
_refine_ls_weighting_details 'calc w=1/[\s^2^(Fo^2^)+(0.016P)^2^+1.0575P] where P=(Fo^2^+2Fc^2^)/3'
_refine_ls_weighting_scheme calc
_refine_ls_wR_factor_gt 0.0660
_refine_ls_wR_factor_ref 0.0684
_reflns_number_gt 2045
_reflns_number_total 2347
_reflns_threshold_expression I>2\s(I)
_cod_data_source_file dn2478.cif
_cod_data_source_block I
_cod_depositor_comments
;
The following automatic conversions were performed:
'_symmetry_cell_setting' value 'Hexagonal' changed to 'hexagonal'
according to '/home/saulius/struct/CIF-dictionaries/cif_core.dic'
dictionary named 'cif_core.dic' version 2.4.1 from 2010-06-29.

Automatic conversion script
Id: cif_fix_enum 1527 2010-12-29 10:47:43Z saulius 

The following automatic conversions were performed:

'_symmetry_cell_setting' value 'Hexagonal' changed to 'hexagonal'
according to /home/saulius/struct/CIF-dictionaries/cif_core.dic
dictionary named 'cif_core.dic' version 2.4.1 from 2010-06-29.

Automatic conversion script
Id: cif_fix_values 1715 2011-07-08 13:25:40Z adriana 
;
_cod_original_sg_symbol_Hall 'P 61 2 (0 0 -1)'
_cod_database_code 2223045
_cod_database_fobs_code 2223045

loop_
_symmetry_equiv_pos_as_xyz
'x, y, z'
'-y, x-y, z+1/3'
'-x+y, -x, z+2/3'
'-x, -y, z+1/2'
'y, -x+y, z+5/6'
'x-y, x, z+1/6'
'y, x, -z+1/3'
'x-y, -y, -z'
'-x, -x+y, -z+2/3'
'-y, -x, -z+5/6'
'-x+y, y, -z+1/2'
'x, x-y, -z+1/6'

loop_
_atom_site_type_symbol
_atom_site_label
_atom_site_fract_x
_atom_site_fract_y
_atom_site_fract_z
_atom_site_U_iso_or_equiv
_atom_site_adp_type
_atom_site_calc_flag
_atom_site_refinement_flags
_atom_site_occupancy
_atom_site_disorder_assembly
_atom_site_disorder_group
Zn Zn1 0.73603(4) 0.86802(2) 0.0833 0.01944(12) Uani d S 1 . .
O O11 0.76202(18) 0.84579(18) 0.02239(5) 0.0216(4) Uani d . 1 . .
O O12 0.89644(18) 0.82448(18) -0.02384(5) 0.0245(5) Uani d . 1 . .
O O13 0.89365(17) 0.81243(17) 0.08319(5) 0.0233(4) Uani d D 1 . .
H H13O 0.9568 0.8433 0.1013 0.035 Uiso d RD 1 . .
N N21 0.5928(2) 0.9386(2) 0.07376(7) 0.0223(5) Uani d . 1 . .
C C11 0.8619(3) 0.8302(2) 0.01183(8) 0.0191(6) Uani d . 1 . .
C C12 0.9540(3) 0.8194(3) 0.04470(8) 0.0179(6) Uani d . 1 . .
H H12 1.0448 0.9043 0.0438 0.022 Uiso calc R 1 . .
C C13 0.9761(3) 0.6975(3) 0.03869(8) 0.0201(6) Uani d . 1 . .
C C14 1.1078(3) 0.7159(3) 0.03588(9) 0.0284(7) Uani d . 1 . .
H H14 1.1839 0.8052 0.0368 0.034 Uiso calc R 1 . .
C C15 1.1293(4) 0.6038(4) 0.03167(10) 0.0394(8) Uani d . 1 . .
H H15 1.2189 0.6185 0.0295 0.047 Uiso calc R 1 . .
C C16 1.0181(4) 0.4716(4) 0.03078(10) 0.0423(9) Uani d . 1 . .
H H16 1.0316 0.3960 0.0283 0.051 Uiso calc R 1 . .
C C17 0.8862(4) 0.4520(3) 0.03359(9) 0.0382(8) Uani d . 1 . .
H H17 0.8105 0.3624 0.0328 0.046 Uiso calc R 1 . .
C C18 0.8639(3) 0.5636(3) 0.03754(8) 0.0280(6) Uani d . 1 . .
H H18 0.7741 0.5486 0.0394 0.034 Uiso calc R 1 . .
C C21 0.6235(3) 1.0429(3) 0.04786(9) 0.0310(8) Uani d . 1 . .
H H21 0.7018 1.0742 0.0317 0.037 Uiso calc R 1 . .
C C22 0.5445(3) 1.1057(3) 0.04412(10) 0.0357(8) Uani d . 1 . .
H H22 0.5682 1.1757 0.0252 0.043 Uiso calc R 1 . .
C C23 0.4294(3) 1.0642(3) 0.06862(10) 0.0289(7) Uani d . 1 . .
C C24 0.4001(3) 0.9599(3) 0.09618(9) 0.0288(7) Uani d . 1 . .
H H24 0.3251 0.9299 0.1136 0.035 Uiso calc R 1 . .
C C25 0.4832(3) 0.9009(3) 0.09751(8) 0.0252(6) Uani d . 1 . .
H H25 0.4613 0.8304 0.1161 0.030 Uiso calc R 1 . .
C C26 0.3364(3) 1.1263(3) 0.06523(12) 0.0520(11) Uani d . 1 . .
H H26A 0.2422 1.0517 0.0607 0.062 Uiso calc R 1 . .
H H26B 0.3641 1.1857 0.0416 0.062 Uiso calc R 1 . .

loop_
_atom_site_aniso_label
_atom_site_aniso_U_11
_atom_site_aniso_U_22
_atom_site_aniso_U_33
_atom_site_aniso_U_12
_atom_site_aniso_U_13
_atom_site_aniso_U_23
Zn1 0.0209(2) 0.01972(17) 0.0181(2) 0.01044(12) 0.000 -0.00108(18)
O11 0.0248(10) 0.0247(10) 0.0185(10) 0.0148(8) -0.0010(8) 0.0008(8)
O12 0.0311(12) 0.0325(11) 0.0154(10) 0.0200(9) 0.0007(9) 0.0017(8)
O13 0.0270(10) 0.0352(10) 0.0135(9) 0.0198(9) -0.0050(9) -0.0048(8)
N21 0.0218(12) 0.0224(12) 0.0213(14) 0.0101(10) 0.0011(10) 0.0006(10)
C11 0.0231(13) 0.0141(14) 0.0176(15) 0.0074(12) -0.0024(13) -0.0004(11)
C12 0.0190(13) 0.0189(13) 0.0142(14) 0.0083(10) -0.0012(11) -0.0025(11)
C13 0.0274(15) 0.0231(15) 0.0113(13) 0.0137(12) -0.0034(11) 0.0004(12)
C14 0.0297(17) 0.0309(16) 0.0296(18) 0.0189(14) -0.0055(13) -0.0065(14)
C15 0.048(2) 0.057(2) 0.0319(19) 0.040(2) -0.0055(17) -0.0054(17)
C16 0.080(3) 0.049(2) 0.0260(18) 0.053(2) -0.0044(18) -0.0044(16)
C17 0.062(2) 0.0242(17) 0.0226(17) 0.0172(17) -0.0001(16) -0.0020(14)
C18 0.0350(16) 0.0237(16) 0.0215(15) 0.0117(14) -0.0015(14) -0.0003(13)
C21 0.0241(16) 0.0359(18) 0.0286(18) 0.0118(14) 0.0005(13) 0.0089(14)
C22 0.0329(18) 0.0310(18) 0.0393(19) 0.0131(16) -0.0083(15) 0.0094(14)
C23 0.0298(17) 0.0265(15) 0.0344(19) 0.0172(14) -0.0179(14) -0.0153(14)
C24 0.0275(17) 0.0359(18) 0.0293(17) 0.0206(14) 0.0010(13) -0.0039(14)
C25 0.0306(16) 0.0239(16) 0.0219(15) 0.0143(12) 0.0033(13) 0.0018(12)
C26 0.039(2) 0.0319(17) 0.093(3) 0.0242(16) -0.0356(19) -0.0234(19)

loop_
_atom_type_symbol
_atom_type_description
_atom_type_scat_dispersion_real
_atom_type_scat_dispersion_imag
_atom_type_scat_source
C C 0.0033 0.0016 'International Tables Vol C Tables 4.2.6.8 and 6.1.1.4'
H H 0.0000 0.0000 'International Tables Vol C Tables 4.2.6.8 and 6.1.1.4'
N N 0.0061 0.0033 'International Tables Vol C Tables 4.2.6.8 and 6.1.1.4'
O O 0.0106 0.0060 'International Tables Vol C Tables 4.2.6.8 and 6.1.1.4'
Zn Zn 0.2839 1.4301 'International Tables Vol C Tables 4.2.6.8 and 6.1.1.4'

loop_
_geom_angle_atom_site_label_1
_geom_angle_atom_site_label_2
_geom_angle_atom_site_label_3
_geom_angle_site_symmetry_1
_geom_angle_site_symmetry_3
_geom_angle
_geom_angle_publ_flag
O11 Zn1 O11 . 12_565 166.10(10) ?
O11 Zn1 N21 . . 94.27(8) ?
O11 Zn1 N21 12_565 . 94.75(8) ?
O11 Zn1 N21 . 12_565 94.75(8) ?
O11 Zn1 N21 12_565 12_565 94.27(8) ?
N21 Zn1 N21 . 12_565 98.92(11) ?
O11 Zn1 O13 . 12_565 92.80(7) ?
O11 Zn1 O13 12_565 12_565 77.21(7) ?
N21 Zn1 O13 . 12_565 86.60(7) ?
N21 Zn1 O13 12_565 12_565 170.28(8) ?
O11 Zn1 O13 . . 77.21(7) ?
O11 Zn1 O13 12_565 . 92.80(7) ?
N21 Zn1 O13 . . 170.28(8) ?
N21 Zn1 O13 12_565 . 86.60(7) ?
O13 Zn1 O13 12_565 . 89.11(9) ?
C11 O11 Zn1 . . 118.26(16) ?
C12 O13 Zn1 . . 114.85(15) ?
C12 O13 H13O . . 109.5 ?
Zn1 O13 H13O . . 120.8 ?
C25 N21 C21 . . 116.5(2) ?
C25 N21 Zn1 . . 122.35(18) ?
C21 N21 Zn1 . . 120.11(19) ?
O12 C11 O11 . . 125.7(3) ?
O12 C11 C12 . . 115.4(2) ?
O11 C11 C12 . . 118.9(2) ?
O13 C12 C13 . . 110.7(2) ?
O13 C12 C11 . . 108.8(2) ?
C13 C12 C11 . . 113.0(2) ?
O13 C12 H12 . . 108.1 ?
C13 C12 H12 . . 108.1 ?
C11 C12 H12 . . 108.1 ?
C14 C13 C18 . . 118.5(3) ?
C14 C13 C12 . . 121.0(3) ?
C18 C13 C12 . . 120.4(2) ?
C13 C14 C15 . . 121.4(3) ?
C13 C14 H14 . . 119.3 ?
C15 C14 H14 . . 119.3 ?
C16 C15 C14 . . 119.8(3) ?
C16 C15 H15 . . 120.1 ?
C14 C15 H15 . . 120.1 ?
C15 C16 C17 . . 119.3(3) ?
C15 C16 H16 . . 120.4 ?
C17 C16 H16 . . 120.4 ?
C16 C17 C18 . . 121.2(3) ?
C16 C17 H17 . . 119.4 ?
C18 C17 H17 . . 119.4 ?
C13 C18 C17 . . 119.8(3) ?
C13 C18 H18 . . 120.1 ?
C17 C18 H18 . . 120.1 ?
N21 C21 C22 . . 123.1(3) ?
N21 C21 H21 . . 118.5 ?
C22 C21 H21 . . 118.5 ?
C21 C22 C23 . . 119.8(3) ?
C21 C22 H22 . . 120.1 ?
C23 C22 H22 . . 120.1 ?
C24 C23 C22 . . 117.2(3) ?
C24 C23 C26 . . 120.4(3) ?
C22 C23 C26 . . 122.4(3) ?
C25 C24 C23 . . 119.3(3) ?
C25 C24 H24 . . 120.4 ?
C23 C24 H24 . . 120.4 ?
N21 C25 C24 . . 124.0(3) ?
N21 C25 H25 . . 118.0 ?
C24 C25 H25 . . 118.0 ?
C23 C26 C26 . 12_575 115.7(3) ?
C23 C26 H26A . . 108.4 ?
C26 C26 H26A 12_575 . 108.4 ?
C23 C26 H26B . . 108.4 ?
C26 C26 H26B 12_575 . 108.4 ?
H26A C26 H26B . . 107.4 ?

loop_
_geom_bond_atom_site_label_1
_geom_bond_atom_site_label_2
_geom_bond_site_symmetry_2
_geom_bond_distance
_geom_bond_publ_flag
Zn1 O11 . 2.0707(17) ?
Zn1 O11 12_565 2.0707(17) ?
Zn1 N21 . 2.125(2) ?
Zn1 N21 12_565 2.125(2) ?
Zn1 O13 12_565 2.1332(17) ?
Zn1 O13 . 2.1332(17) ?
O11 C11 . 1.258(3) ?
O12 C11 . 1.254(3) ?
O13 C12 . 1.425(3) ?
O13 H13O . 0.8543 ?
N21 C25 . 1.332(3) ?
N21 C21 . 1.344(3) ?
C11 C12 . 1.541(4) ?
C12 C13 . 1.509(4) ?
C12 H12 . 0.9800 ?
C13 C14 . 1.379(4) ?
C13 C18 . 1.387(4) ?
C14 C15 . 1.390(4) ?
C14 H14 . 0.9300 ?
C15 C16 . 1.371(5) ?
C15 H15 . 0.9300 ?
C16 C17 . 1.376(5) ?
C16 H16 . 0.9300 ?
C17 C18 . 1.390(4) ?
C17 H17 . 0.9300 ?
C18 H18 . 0.9300 ?
C21 C22 . 1.376(4) ?
C21 H21 . 0.9300 ?
C22 C23 . 1.386(4) ?
C22 H22 . 0.9300 ?
C23 C24 . 1.381(4) ?
C23 C26 . 1.511(4) ?
C24 C25 . 1.378(4) ?
C24 H24 . 0.9300 ?
C25 H25 . 0.9300 ?
C26 C26 12_575 1.519(7) ?
C26 H26A . 0.9700 ?
C26 H26B . 0.9700 ?

loop_
_geom_hbond_atom_site_label_D
_geom_hbond_atom_site_label_H
_geom_hbond_atom_site_label_A
_geom_hbond_site_symmetry_A
_geom_hbond_distance_DH
_geom_hbond_distance_HA
_geom_hbond_distance_DA
_geom_hbond_angle_DHA
O13 H13O O12 6_655 0.85 1.77 2.619(3) 173.3
